data_1563495
loop_
_publ_author_name
'Jouffret, Laurent'
'Shao, Zhenmian'
'Rivenet, Murielle'
'Abraham, Francis'

_publ_section_title
;
 New three-dimensional inorganic frameworks based on the uranophane-type
 sheet in monoamine templated uranyl-vanadates
;
_journal_issue 10
_journal_name_full 'Journal of Solid State Chemistry'
_journal_page_first 2290
_journal_page_last 2297
_journal_paper_doi 10.1016/j.jssc.2010.07.035
_journal_volume 183
_journal_year 2010
_chemical_formula_sum 'C10 H16 N2 O28 U5 V4'
_chemical_formula_weight 2006.1
_space_group_IT_number 1
_space_group_name_Hall 'P 1'
_space_group_name_H-M_alt 'P 1'
_symmetry_cell_setting triclinic
_symmetry_space_group_name_Hall 'P 1'
_symmetry_space_group_name_H-M 'P 1'
_cell_angle_alpha 117.194(1)
_cell_angle_beta 113.551(1)
_cell_angle_gamma 92.216(1)
_cell_formula_units_Z 1
_cell_length_a 9.6981(3)
_cell_length_b 9.9966(2)
_cell_length_c 10.5523(2)
_cell_measurement_temperature 100
_cell_volume 802.85(4)
_computing_publication_material 'Jana2000 (Petricek, Dusek & Palatinus, 2000)'
_computing_structure_refinement 'Jana2000 (Petricek, Dusek & Palatinus, 2000)'
_diffrn_ambient_temperature 100
_diffrn_measured_fraction_theta_full 1.00
_diffrn_measured_fraction_theta_max 0.98
_diffrn_measurement_device_type SMART-1K-CCD
_diffrn_measurement_method 'omega scan'
_diffrn_radiation_monochromator graphite
_diffrn_radiation_source 'fine-focus sealed tube'
_diffrn_radiation_type 'Mo K\a'
_diffrn_radiation_wavelength 0.71069
_diffrn_reflns_av_R_equivalents 0.0476
_diffrn_reflns_av_sigmaI/netI 0.0674
_diffrn_reflns_limit_h_max 15
_diffrn_reflns_limit_h_min -15
_diffrn_reflns_limit_k_max 15
_diffrn_reflns_limit_k_min -15
_diffrn_reflns_limit_l_max 16
_diffrn_reflns_limit_l_min -16
_diffrn_reflns_number 33622
_diffrn_reflns_theta_full 26.82
_diffrn_reflns_theta_max 33.81
_diffrn_reflns_theta_min 2.38
_exptl_absorpt_coefficient_mu 26.328
_exptl_absorpt_correction_T_max 1.000
_exptl_absorpt_correction_T_min 0.482
_exptl_absorpt_correction_type empirical
_exptl_crystal_colour yellow
_exptl_crystal_density_diffrn 4.1480
_exptl_crystal_description plate
_exptl_crystal_F_000 866
_exptl_crystal_size_max 0.139
_exptl_crystal_size_mid 0.040
_exptl_crystal_size_min 0.008
_refine_diff_density_max 1.17
_refine_diff_density_min -1.19
_refine_ls_extinction_method none
_refine_ls_goodness_of_fit_gt 1.02
_refine_ls_goodness_of_fit_ref 0.97
_refine_ls_hydrogen_treatment undef
_refine_ls_number_parameters 239
_refine_ls_number_reflns 12300
_refine_ls_R_factor_all 0.0407
_refine_ls_R_factor_gt 0.0306
_refine_ls_shift/su_max 0.0104
_refine_ls_shift/su_mean 0.0009
_refine_ls_structure_factor_coef F
_refine_ls_weighting_details w=1/\s^2^(F)
_refine_ls_weighting_scheme sigma
_refine_ls_wR_factor_gt 0.0265
_refine_ls_wR_factor_ref 0.0277
_reflns_number_gt 10211
_reflns_number_total 12300
_reflns_threshold_expression I>3\s(I)
_cod_data_source_file JSSC-2010-183-2290.cif
_cod_data_source_block 5
_cod_database_code 1563495

loop_
_symmetry_equiv_pos_site_id
_symmetry_equiv_pos_as_xyz
1 x,y,z

loop_
_atom_site_label
_atom_site_type_symbol
_atom_site_fract_x
_atom_site_fract_y
_atom_site_fract_z
_atom_site_adp_type
_atom_site_U_iso_or_equiv
_atom_site_symmetry_multiplicity
_atom_site_occupancy
_atom_site_calc_flag
_atom_site_refinement_flags
_atom_site_disorder_assembly
_atom_site_disorder_group
U1 U 0.43675 0.31164 0.19607 Uani 0.0091(1) 1 1 d . . .
U2 U 0.55176(4) -0.07263(4) 0.17937(5) Uani 0.0092(1) 1 1 d . . .
U3 U 0.96777(4) -0.15974(5) 0.25438(5) Uani 0.0096(1) 1 1 d . . .
U4 U 0.78619(5) -0.10432(5) 0.72342(5) Uani 0.0119(1) 1 1 d . . .
U5 U 1.09721(4) 0.47716(4) 0.27386(5) Uani 0.0094(1) 1 1 d . . .
V1 V 0.7623(1) 0.1207(1) 0.1116(2) Uani 0.0092(6) 1 1 d . . .
V2 V 1.3769(1) 0.7403(2) 0.3534(2) Uani 0.0096(6) 1 1 d . . .
V3 V 0.7301(1) 0.6299(2) 1.2798(2) Uani 0.0101(6) 1 1 d . . .
V4 V 0.1704(1) 0.0708(2) 0.1557(2) Uani 0.0095(6) 1 1 d . . .
O1 O 0.5674(7) 0.3860(7) 0.4020(7) Uiso 0.020(1) 1 1 d . . .
O2 O 0.3019(6) 0.2316(6) -0.0115(7) Uiso 0.018(1) 1 1 d . . .
O3 O 0.5980(6) 0.1434(6) 0.1351(6) Uiso 0.011(1) 1 1 d . . .
O4 O 0.5955(6) 0.4556(6) 1.1629(7) Uiso 0.017(1) 1 1 d . . .
O5 O 1.3468(6) 0.5388(6) 0.2779(6) Uiso 0.012(1) 1 1 d . . .
O6 O 0.2184(6) 0.2755(6) 0.2431(7) Uiso 0.015(1) 1 1 d . . .
O7 O 0.3416(6) 0.0448(6) 0.1439(6) Uiso 0.013(1) 1 1 d . . .
O8 O 0.6517(6) 0.0651(7) 0.3908(7) Uiso 0.019(1) 1 1 d . . .
O9 O 0.4548(6) -0.2050(6) -0.0323(7) Uiso 0.018(1) 1 1 d . . .
O10 O 1.4112(6) 0.7864(6) 0.2312(7) Uiso 0.015(1) 1 1 d . . .
O11 O 0.7031(6) 0.7534(6) 1.2028(7) Uiso 0.014(1) 1 1 d . . .
O12 O 0.7988(6) -0.0160(6) 0.1713(7) Uiso 0.015(1) 1 1 d . . .
O13 O 1.0146(6) -0.0291(6) 0.4590(7) Uiso 0.018(1) 1 1 d . . .
O14 O 0.9192(6) -0.2940(7) 0.0497(7) Uiso 0.019(1) 1 1 d . . .
O15 O 0.9149(6) 0.6214(6) 1.2953(7) Uiso 0.013(1) 1 1 d . . .
O16 O 1.1916(6) 0.7482(6) 0.3374(6) Uiso 0.013(1) 1 1 d . . .
O17 O 0.1431(6) 0.0142(6) 0.2749(7) Uiso 0.017(1) 1 1 d . . .
O18 O 0.8263(6) 0.0615(7) 0.7110(7) Uiso 0.021(1) 1 1 d . . .
O19 O 0.7440(7) -0.2720(7) 0.7350(7) Uiso 0.024(1) 1 1 d . . .
O20 O 1.0043(7) 0.4034(7) 0.0621(7) Uiso 0.021(1) 1 1 d . . .
O21 O 1.1903(7) 0.5542(7) 0.4846(7) Uiso 0.022(1) 1 1 d . . .
O22 O 0.9084(6) 0.2873(6) 0.2295(7) Uiso 0.015(1) 1 1 d . . .
O23 O 0.7397(7) 0.7207(7) 1.4611(8) Uiso 0.027(1) 1 1 d . . .
O24 O 1.5157(6) 0.8453(6) 0.5451(6) Uiso 0.017(1) 1 1 d . . .
O25 O 0.7111(6) 0.0424(6) -0.0850(7) Uiso 0.020(1) 1 1 d . . .
O26 O 0.0128(6) -0.0109(7) -0.0246(7) Uiso 0.022(1) 1 1 d . . .
Ow1 O 1.0399(7) -0.1296(7) 0.7022(8) Uiso 0.032(1) 1 1 d . . .
Ow2 O 1.337(1) 0.934(1) 0.743(1) Uiso 0.073(3) 1 1 d . . .
N1 N 0.942(1) 0.283(1) 0.650(1) Uiso 0.038(2) 1 1 d . . .
N2 N 0.616(1) -0.529(1) -0.229(1) Uiso 0.071(3) 1 1 d . . .
C1 C 1.075(1) 0.339(1) 0.787(1) Uiso 0.041(3) 1 1 d . . .
C2 C 1.164(1) 0.494(1) 0.864(2) Uiso 0.055(3) 1 1 d . . .
C3 C 1.108(2) 0.584(2) 0.792(2) Uiso 0.058(4) 1 1 d . . .
C4 C 0.979(1) 0.519(1) 0.649(1) Uiso 0.036(2) 1 1 d . . .
C5 C 0.894(1) 0.369(1) 0.577(1) Uiso 0.037(2) 1 1 d . . .
C6 C 0.470(1) -0.545(1) -0.326(2) Uiso 0.050(3) 1 1 d . . .
C7 C 0.352(1) -0.664(1) -0.377(1) Uiso 0.046(3) 1 1 d . . .
C8 C 0.380(1) -0.779(1) -0.334(2) Uiso 0.048(3) 1 1 d . . .
C9 C 0.534(1) -0.765(1) -0.234(2) Uiso 0.053(3) 1 1 d . . .
C10 C 0.652(2) -0.638(2) -0.184(2) Uiso 0.064(4) 1 1 d . . .

loop_
_atom_site_aniso_label
_atom_site_aniso_type_symbol
_atom_site_aniso_U_11
_atom_site_aniso_U_22
_atom_site_aniso_U_33
_atom_site_aniso_U_12
_atom_site_aniso_U_13
_atom_site_aniso_U_23
U1 U 0.0079(1) 0.0085(1) 0.0140(1) 0.0034(1) 0.0063(1) 0.0070(1)
U2 U 0.0075(1) 0.0090(1) 0.0135(1) 0.0028(1) 0.0052(1) 0.0073(1)
U3 U 0.0079(1) 0.0097(1) 0.0153(1) 0.0035(1) 0.0063(1) 0.0086(1)
U4 U 0.0104(2) 0.0131(1) 0.0121(1) 0.0018(1) 0.0049(1) 0.0068(1)
U5 U 0.0081(1) 0.0085(1) 0.0145(1) 0.0034(1) 0.0063(1) 0.0070(1)
V1 V 0.0084(6) 0.0099(6) 0.0151(7) 0.0044(4) 0.0079(5) 0.0086(5)
V2 V 0.0074(5) 0.0096(6) 0.0139(7) 0.0027(4) 0.0052(5) 0.0073(5)
V3 V 0.0090(6) 0.0095(6) 0.0161(7) 0.0036(5) 0.0080(5) 0.0079(5)
V4 V 0.0060(5) 0.0087(6) 0.0144(7) 0.0010(4) 0.0042(5) 0.0069(5)

loop_
_atom_type_symbol
_atom_type_scat_dispersion_real
_atom_type_scat_dispersion_imag
_atom_type_scat_source
_atom_type_scat_Cromer_Mann_a1
_atom_type_scat_Cromer_Mann_b1
_atom_type_scat_Cromer_Mann_a2
_atom_type_scat_Cromer_Mann_b2
_atom_type_scat_Cromer_Mann_a3
_atom_type_scat_Cromer_Mann_b3
_atom_type_scat_Cromer_Mann_a4
_atom_type_scat_Cromer_Mann_b4
_atom_type_scat_Cromer_Mann_c
C 0.003 0.002 'International Tables Vol C Tables  4.2.6.8 and 6.1.1.4' 2.31 20.843901 1.02 10.2075 1.5886 0.5687 0.865 51.651199 0.2156
H 0.000 0.000 'International Tables Vol C Tables  4.2.6.8 and 6.1.1.4' 0.493002 10.5109 0.322912 26.1257 0.140191 3.14236 0.04081 57.799702 0.003038
N 0.006 0.003 'International Tables Vol C Tables  4.2.6.8 and 6.1.1.4' 12.2126 0.0057 3.1322 9.8933 2.0125 28.997499 1.1663 0.5826 -11.529
O 0.011 0.006 'International Tables Vol C Tables  4.2.6.8 and 6.1.1.4' 3.0485 13.2771 2.2868 5.7011 1.5463 0.3239 0.867 32.908901 0.2508
V 0.301 0.529 'International Tables Vol C Tables  4.2.6.8 and 6.1.1.4' 10.2971 6.8657 7.3511 0.4385 2.0703 26.893801 2.0571 102.477997 1.2199
U -9.677 9.665 'International Tables Vol C Tables  4.2.6.8 and 6.1.1.4' 36.0228 0.5293 23.4128 3.3253 14.9491 16.092699 4.188 100.612999 13.3966

loop_
_geom_angle_atom_site_label_1
_geom_angle_atom_site_label_2
_geom_angle_atom_site_label_3
_geom_angle_site_symmetry_1
_geom_angle_site_symmetry_2
_geom_angle_site_symmetry_3
_geom_angle
_geom_angle_publ_flag
O1 U1 O2 . . . 178.1(4) yes
O1 U1 O3 . . . 86.9(3) yes
O1 U1 O4 . . 1_554 94.6(3) yes
O1 U1 O5 . . 1_455 88.0(2) yes
O1 U1 O6 . . . 90.2(3) yes
O1 U1 O7 . . . 93.5(3) yes
O2 U1 O3 . . . 92.9(2) yes
O2 U1 O4 . . 1_554 87.2(3) yes
O2 U1 O5 . . 1_455 92.8(2) yes
O2 U1 O6 . . . 88.5(3) yes
O2 U1 O7 . . . 84.7(3) yes
O3 U1 O4 . . 1_554 79.6(2) yes
O3 U1 O5 . . 1_455 161.2(2) yes
O3 U1 O6 . . . 130.3(2) yes
O3 U1 O7 . . . 66.5(2) yes
O4 U1 O5 1_554 . 1_455 82.9(2) yes
O4 U1 O6 1_554 . . 150.1(2) yes
O4 U1 O7 1_554 . . 144.6(2) yes
O5 U1 O6 1_455 . . 67.8(2) yes
O5 U1 O7 1_455 . . 131.9(2) yes
O6 U1 O7 . . . 64.1(2) yes
O3 U2 O7 . . . 67.4(2) yes
O3 U2 O8 . . . 88.3(3) yes
O3 U2 O9 . . . 89.8(3) yes
O3 U2 O10 . . 1_445 150.9(2) yes
O3 U2 O11 . . 1_544 129.4(2) yes
O3 U2 O12 . . . 62.9(2) yes
O7 U2 O8 . . . 91.8(2) yes
O7 U2 O9 . . . 88.0(2) yes
O7 U2 O10 . . 1_445 83.9(2) yes
O7 U2 O11 . . 1_544 162.6(2) yes
O7 U2 O12 . . . 130.3(2) yes
O8 U2 O9 . . . 178.0(4) yes
O8 U2 O10 . . 1_445 87.5(3) yes
O8 U2 O11 . . 1_544 93.0(2) yes
O8 U2 O12 . . . 88.2(3) yes
O9 U2 O10 . . 1_445 94.4(3) yes
O9 U2 O11 . . 1_544 87.8(2) yes
O9 U2 O12 . . . 90.5(3) yes
O10 U2 O11 1_445 . 1_544 79.6(2) yes
O10 U2 O12 1_445 . . 145.6(2) yes
O11 U2 O12 1_544 . . 66.6(2) yes
O11 U3 O12 1_544 . . 66.9(2) yes
O11 U3 O13 1_544 . . 87.8(2) yes
O11 U3 O14 1_544 . . 91.4(2) yes
O11 U3 O15 1_544 . 1_544 63.5(2) yes
O11 U3 O16 1_544 . 1_545 130.6(2) yes
O11 U3 O17 1_544 . 1_655 147.9(2) yes
O12 U3 O13 . . . 90.3(3) yes
O12 U3 O14 . . . 90.3(3) yes
O12 U3 O15 . . 1_544 130.4(2) yes
O12 U3 O16 . . 1_545 162.5(2) yes
O12 U3 O17 . . 1_655 81.1(2) yes
O13 U3 O14 . . . 178.8(4) yes
O13 U3 O15 . . 1_544 87.8(3) yes
O13 U3 O16 . . 1_545 90.9(2) yes
O13 U3 O17 . . 1_655 89.4(3) yes
O14 U3 O15 . . 1_544 91.0(3) yes
O14 U3 O16 . . 1_545 88.9(2) yes
O14 U3 O17 . . 1_655 91.8(3) yes
O15 U3 O16 1_544 . 1_545 67.1(2) yes
O15 U3 O17 1_544 . 1_655 148.3(2) yes
O16 U3 O17 1_545 . 1_655 81.4(2) yes
O18 U4 O19 . . . 179.5(3) yes
O18 U4 O23 . . 1_544 93.6(3) yes
O18 U4 O24 . . 1_445 88.4(2) yes
O18 U4 O25 . . 1_556 88.4(3) yes
O18 U4 O26 . . 1_656 94.9(2) yes
O18 U4 Ow1 . . . 80.7(3) yes
O19 U4 O23 . . 1_544 86.3(3) yes
O19 U4 O24 . . 1_445 91.1(2) yes
O19 U4 O25 . . 1_556 91.5(3) yes
O19 U4 O26 . . 1_656 85.5(3) yes
O19 U4 Ow1 . . . 99.7(3) yes
O23 U4 O24 1_544 . 1_445 72.3(2) yes
O23 U4 O25 1_544 . 1_556 153.8(2) yes
O23 U4 O26 1_544 . 1_656 130.4(2) yes
O23 U4 Ow1 1_544 . . 67.5(2) yes
O24 U4 O25 1_445 . 1_556 81.7(2) yes
O24 U4 O26 1_445 . 1_656 156.6(2) yes
O24 U4 Ow1 1_445 . . 137.3(2) yes
O25 U4 O26 1_556 . 1_656 75.2(2) yes
O25 U4 Ow1 1_556 . . 138.4(2) yes
O26 U4 Ow1 1_656 . . 66.0(2) yes
O5 U5 O6 . . 1_655 67.7(2) yes
O5 U5 O15 . . 1_554 130.8(2) yes
O5 U5 O16 . . . 63.6(2) yes
O5 U5 O20 . . . 87.7(3) yes
O5 U5 O21 . . . 91.9(3) yes
O5 U5 O22 . . . 146.3(2) yes
O6 U5 O15 1_655 . 1_554 161.5(2) yes
O6 U5 O16 1_655 . . 130.9(2) yes
O6 U5 O20 1_655 . . 91.7(3) yes
O6 U5 O21 1_655 . . 89.2(3) yes
O6 U5 O22 1_655 . . 79.0(2) yes
O15 U5 O16 1_554 . . 67.5(2) yes
O15 U5 O20 1_554 . . 88.9(3) yes
O15 U5 O21 1_554 . . 90.5(3) yes
O15 U5 O22 1_554 . . 82.5(2) yes
O16 U5 O20 . . . 91.9(3) yes
O16 U5 O21 . . . 86.9(3) yes
O16 U5 O22 . . . 150.0(2) yes
O20 U5 O21 . . . 178.8(3) yes
O20 U5 O22 . . . 88.9(3) yes
O21 U5 O22 . . . 92.0(3) yes
O3 V1 O12 . . . 96.8(3) yes
O3 V1 O22 . . . 113.3(3) yes
O3 V1 O25 . . . 108.5(3) yes
O12 V1 O22 . . . 113.5(3) yes
O12 V1 O25 . . . 111.6(3) yes
O22 V1 O25 . . . 112.1(4) yes
O5 V2 O10 . . . 110.3(3) yes
O5 V2 O16 . . . 96.7(3) yes
O5 V2 O24 . . . 111.9(3) yes
O10 V2 O16 . . . 112.6(3) yes
O10 V2 O24 . . . 112.9(3) yes
O16 V2 O24 . . . 111.3(3) yes
O4 V3 O11 . . . 115.6(3) yes
O4 V3 O15 . . . 114.7(3) yes
O4 V3 O23 . . . 109.5(4) yes
O11 V3 O15 . . . 96.0(3) yes
O11 V3 O23 . . . 109.5(3) yes
O15 V3 O23 . . . 110.9(3) yes
O6 V4 O7 . . . 96.8(3) yes
O6 V4 O17 . . . 112.9(3) yes
O6 V4 O26 . . . 109.1(3) yes
O7 V4 O17 . . . 112.9(3) yes
O7 V4 O26 . . . 113.2(3) yes
O17 V4 O26 . . . 111.2(3) yes
U1 O1 O3 . . . 55.5(2) yes
U1 O1 O5 . . 1_455 54.6(2) yes
U1 O1 O6 . . . 53.6(2) yes
O3 O1 O5 . . 1_455 108.0(3) yes
O3 O1 O6 . . . 95.3(2) yes
O5 O1 O6 1_455 . . 53.7(2) yes
U1 O2 O4 . . 1_554 53.9(2) yes
U1 O2 O6 . . . 54.5(2) yes
U1 O2 O7 . . . 58.3(2) yes
O4 O2 O6 1_554 . . 103.3(2) yes
O4 O2 O7 1_554 . . 104.9(2) yes
O6 O2 O7 . . . 52.6(2) yes
U1 O3 U2 . . . 110.3(3) yes
U1 O3 V1 . . . 147.5(4) yes
U1 O3 O1 . . . 37.6(1) yes
U1 O3 O4 . . 1_554 48.9(2) yes
U1 O3 O7 . . . 59.0(2) yes
U1 O3 O12 . . . 159.7(3) yes
U1 O3 O22 . . . 117.1(2) yes
U1 O3 O25 . . . 135.5(3) yes
U2 O3 V1 . . . 100.2(3) yes
U2 O3 O1 . . . 97.6(3) yes
U2 O3 O4 . . 1_554 157.8(3) yes
U2 O3 O7 . . . 54.6(2) yes
U2 O3 O12 . . . 58.8(2) yes
U2 O3 O22 . . . 119.2(3) yes
U2 O3 O25 . . . 107.3(2) yes
V1 O3 O1 . . . 129.1(2) yes
V1 O3 O4 . . 1_554 99.2(3) yes
V1 O3 O7 . . . 153.4(4) yes
V1 O3 O12 . . . 42.0(2) yes
V1 O3 O22 . . . 33.0(2) yes
V1 O3 O25 . . . 35.3(2) yes
O1 O3 O4 . . 1_554 61.4(2) yes
O1 O3 O7 . . . 68.9(2) yes
O1 O3 O12 . . . 123.1(3) yes
O1 O3 O22 . . . 97.6(2) yes
O1 O3 O25 . . . 152.3(3) yes
O4 O3 O7 1_554 . . 107.3(3) yes
O4 O3 O12 1_554 . . 137.3(3) yes
O4 O3 O22 1_554 . . 73.7(2) yes
O4 O3 O25 1_554 . . 94.9(3) yes
O7 O3 O12 . . . 113.4(3) yes
O7 O3 O22 . . . 162.4(3) yes
O7 O3 O25 . . . 136.2(2) yes
O12 O3 O22 . . . 63.6(2) yes
O12 O3 O25 . . . 64.0(3) yes
O22 O3 O25 . . . 59.8(2) yes
U1 O4 V3 1_556 . . 136.4(4) yes
U1 O4 O2 1_556 . 1_556 38.8(2) yes
U1 O4 O3 1_556 . 1_556 51.5(2) yes
U1 O4 O11 1_556 . . 147.2(3) yes
U1 O4 O15 1_556 . . 143.3(3) yes
U1 O4 O23 1_556 . . 101.4(3) yes
V3 O4 O2 . . 1_556 160.0(4) yes
V3 O4 O3 . . 1_556 133.5(3) yes
V3 O4 O11 . . . 32.8(2) yes
V3 O4 O15 . . . 33.3(2) yes
V3 O4 O23 . . . 35.0(2) yes
O2 O4 O3 1_556 . 1_556 62.9(2) yes
O2 O4 O11 1_556 . . 135.0(3) yes
O2 O4 O15 1_556 . . 166.4(3) yes
O2 O4 O23 1_556 . . 132.5(4) yes
O3 O4 O11 1_556 . . 159.6(3) yes
O3 O4 O15 1_556 . . 107.3(2) yes
O3 O4 O23 1_556 . . 119.4(3) yes
O11 O4 O15 . . . 53.2(2) yes
O11 O4 O23 . . . 59.1(2) yes
O15 O4 O23 . . . 59.8(2) yes
U1 O5 U5 1_655 . . 109.8(2) yes
U1 O5 V2 1_655 . . 150.0(3) yes
U1 O5 O1 1_655 . 1_655 37.4(1) yes
U1 O5 O6 1_655 . 1_655 56.8(2) yes
U1 O5 O10 1_655 . . 124.7(3) yes
U1 O5 O16 1_655 . . 168.2(2) yes
U1 O5 O20 1_655 . . 101.1(2) yes
U1 O5 O24 1_655 . . 128.7(2) yes
U5 O5 V2 . . . 100.0(3) yes
U5 O5 O1 . . 1_655 112.6(3) yes
U5 O5 O6 . . 1_655 54.0(2) yes
U5 O5 O10 . . . 118.7(3) yes
U5 O5 O16 . . . 59.2(2) yes
U5 O5 O20 . . . 36.8(2) yes
U5 O5 O24 . . . 107.0(2) yes
V2 O5 O1 . . 1_655 126.6(2) yes
V2 O5 O6 . . 1_655 151.1(4) yes
V2 O5 O10 . . . 34.1(2) yes
V2 O5 O16 . . . 41.5(2) yes
V2 O5 O20 . . . 104.7(3) yes
V2 O5 O24 . . . 33.0(2) yes
O1 O5 O6 1_655 . 1_655 64.8(2) yes
O1 O5 O10 1_655 . . 127.3(3) yes
O1 O5 O16 1_655 . . 147.5(3) yes
O1 O5 O20 1_655 . . 126.9(3) yes
O1 O5 O24 1_655 . . 95.4(2) yes
O6 O5 O10 1_655 . . 164.2(2) yes
O6 O5 O16 1_655 . . 113.0(3) yes
O6 O5 O20 1_655 . . 63.5(2) yes
O6 O5 O24 1_655 . . 134.2(3) yes
O10 O5 O16 . . . 63.2(3) yes
O10 O5 O20 . . . 102.1(3) yes
O10 O5 O24 . . . 59.2(2) yes
O16 O5 O20 . . . 67.6(2) yes
O16 O5 O24 . . . 62.1(2) yes
O20 O5 O24 . . . 129.5(3) yes
U1 O6 U5 . . 1_455 112.8(3) yes
U1 O6 V4 . . . 99.7(3) yes
U1 O6 O1 . . . 36.2(2) yes
U1 O6 O2 . . . 37.0(1) yes
U1 O6 O5 . . 1_455 55.5(2) yes
U1 O6 O7 . . . 59.9(2) yes
U1 O6 O17 . . . 120.3(3) yes
U1 O6 O20 . . 1_455 100.1(3) yes
U1 O6 O21 . . 1_455 115.9(2) yes
U1 O6 O22 . . 1_455 158.6(3) yes
U1 O6 O26 . . . 105.3(3) yes
U5 O6 V4 1_455 . . 140.0(3) yes
U5 O6 O1 1_455 . . 113.5(2) yes
U5 O6 O2 1_455 . . 103.6(3) yes
U5 O6 O5 1_455 . 1_455 58.3(2) yes
U5 O6 O7 1_455 . . 166.4(4) yes
U5 O6 O17 1_455 . . 126.8(3) yes
U5 O6 O20 1_455 . 1_455 36.8(2) yes
U5 O6 O21 1_455 . 1_455 37.5(2) yes
U5 O6 O22 1_455 . 1_455 50.4(2) yes
U5 O6 O26 1_455 . . 111.2(2) yes
V4 O6 O1 . . . 106.5(3) yes
V4 O6 O2 . . . 88.3(3) yes
V4 O6 O5 . . 1_455 152.7(4) yes
V4 O6 O7 . . . 41.2(2) yes
V4 O6 O17 . . . 32.8(2) yes
V4 O6 O20 . . 1_455 117.2(2) yes
V4 O6 O21 . . 1_455 140.6(4) yes
V4 O6 O22 . . 1_455 91.8(3) yes
V4 O6 O26 . . . 34.3(2) yes
O1 O6 O2 . . . 73.2(2) yes
O1 O6 O5 . . 1_455 61.5(2) yes
O1 O6 O7 . . . 68.3(2) yes
O1 O6 O17 . . . 107.2(3) yes
O1 O6 O20 . . 1_455 123.7(3) yes
O1 O6 O21 . . 1_455 94.0(2) yes
O1 O6 O22 . . 1_455 154.1(2) yes
O1 O6 O26 . . . 130.3(3) yes
O2 O6 O5 . . 1_455 65.1(2) yes
O2 O6 O7 . . . 63.4(3) yes
O2 O6 O17 . . . 120.3(3) yes
O2 O6 O20 . . 1_455 74.3(3) yes
O2 O6 O21 . . 1_455 130.3(3) yes
O2 O6 O22 . . 1_455 126.6(3) yes
O2 O6 O26 . . . 76.2(2) yes
O5 O6 O7 1_455 . . 115.4(3) yes
O5 O6 O17 1_455 . . 166.7(2) yes
O5 O6 O20 1_455 . 1_455 63.3(2) yes
O5 O6 O21 1_455 . 1_455 66.7(2) yes
O5 O6 O22 1_455 . 1_455 108.6(3) yes
O5 O6 O26 1_455 . . 133.6(4) yes
O7 O6 O17 . . . 62.4(3) yes
O7 O6 O20 . . 1_455 130.3(3) yes
O7 O6 O21 . . 1_455 154.8(3) yes
O7 O6 O22 . . 1_455 132.8(3) yes
O7 O6 O26 . . . 63.2(2) yes
O17 O6 O20 . . 1_455 128.9(2) yes
O17 O6 O21 . . 1_455 109.3(3) yes
O17 O6 O22 . . 1_455 78.4(3) yes
O17 O6 O26 . . . 58.5(2) yes
O20 O6 O21 1_455 . 1_455 74.3(2) yes
O20 O6 O22 1_455 . 1_455 58.5(2) yes
O20 O6 O26 1_455 . . 82.9(2) yes
O21 O6 O22 1_455 . 1_455 60.8(2) yes
O21 O6 O26 1_455 . . 135.5(3) yes
O22 O6 O26 1_455 . . 74.6(2) yes
U1 O7 U2 . . . 109.1(2) yes
U1 O7 V4 . . . 96.7(3) yes
U1 O7 O2 . . . 37.0(1) yes
U1 O7 O3 . . . 54.5(2) yes
U1 O7 O6 . . . 55.9(2) yes
U1 O7 O9 . . . 117.2(3) yes
U1 O7 O17 . . . 117.4(2) yes
U1 O7 O26 . . . 101.3(3) yes
U2 O7 V4 . . . 150.0(4) yes
U2 O7 O2 . . . 120.6(3) yes
U2 O7 O3 . . . 57.9(2) yes
U2 O7 O6 . . . 152.0(2) yes
U2 O7 O9 . . . 37.5(1) yes
U2 O7 O17 . . . 117.7(3) yes
U2 O7 O26 . . . 145.2(2) yes
V4 O7 O2 . . . 89.3(3) yes
V4 O7 O3 . . . 150.8(4) yes
V4 O7 O6 . . . 42.1(2) yes
V4 O7 O9 . . . 138.7(2) yes
V4 O7 O17 . . . 33.1(2) yes
V4 O7 O26 . . . 32.7(2) yes
O2 O7 O3 . . . 65.4(3) yes
O2 O7 O6 . . . 63.9(3) yes
O2 O7 O9 . . . 103.5(3) yes
O2 O7 O17 . . . 121.6(3) yes
O2 O7 O26 . . . 75.7(3) yes
O3 O7 O6 . . . 110.2(3) yes
O3 O7 O9 . . . 65.4(2) yes
O3 O7 O17 . . . 159.2(2) yes
O3 O7 O26 . . . 138.4(4) yes
O6 O7 O9 . . . 166.6(4) yes
O6 O7 O17 . . . 63.4(3) yes
O6 O7 O26 . . . 61.5(2) yes
O9 O7 O17 . . . 125.3(3) yes
O9 O7 O26 . . . 112.6(2) yes
O17 O7 O26 . . . 58.3(2) yes
U2 O8 O10 . . 1_445 53.8(2) yes
U2 O8 N1 . . . 143.7(5) yes
U2 O8 C5 . . . 130.0(5) yes
O10 O8 N1 1_445 . . 152.1(4) yes
O10 O8 C5 1_445 . . 175.4(4) yes
N1 O8 C5 . . . 27.1(4) yes
U2 O9 O7 . . . 54.6(2) yes
U2 O9 O11 . . 1_544 54.4(2) yes
O7 O9 O11 . . 1_544 107.2(3) yes
U2 O10 V2 1_665 . . 153.6(2) yes
U2 O10 O5 1_665 . . 152.8(3) yes
U2 O10 O8 1_665 . 1_665 38.7(2) yes
U2 O10 O11 1_665 . 1_654 51.0(2) yes
U2 O10 O16 1_665 . . 152.0(3) yes
U2 O10 O24 1_665 . . 120.4(2) yes
V2 O10 O5 . . . 35.6(2) yes
V2 O10 O8 . . 1_665 115.5(3) yes
V2 O10 O11 . . 1_654 119.7(3) yes
V2 O10 O16 . . . 34.3(2) yes
V2 O10 O24 . . . 33.3(2) yes
O5 O10 O8 . . 1_665 138.1(3) yes
O5 O10 O11 . . 1_654 101.9(3) yes
O5 O10 O16 . . . 54.7(2) yes
O5 O10 O24 . . . 60.5(2) yes
O8 O10 O11 1_665 . 1_654 62.5(2) yes
O8 O10 O16 1_665 . . 124.6(3) yes
O8 O10 O24 1_665 . . 82.9(2) yes
O11 O10 O16 1_654 . . 153.7(3) yes
O11 O10 O24 1_654 . . 99.8(2) yes
O16 O10 O24 . . . 59.7(2) yes
U2 O11 U3 1_566 . 1_566 113.4(3) yes
U2 O11 V3 1_566 . . 139.3(4) yes
U2 O11 O4 1_566 . . 125.8(3) yes
U2 O11 O9 1_566 . 1_566 37.8(1) yes
U2 O11 O10 1_566 . 1_456 49.4(2) yes
U2 O11 O12 1_566 . 1_566 59.1(2) yes
U2 O11 O13 1_566 . 1_566 101.8(2) yes
U2 O11 O15 1_566 . . 166.1(2) yes
U2 O11 O23 1_566 . . 111.3(3) yes
U3 O11 V3 1_566 . . 100.2(2) yes
U3 O11 O4 1_566 . . 120.7(3) yes
U3 O11 O9 1_566 . 1_566 116.9(3) yes
U3 O11 O10 1_566 . 1_456 156.6(2) yes
U3 O11 O12 1_566 . 1_566 55.7(2) yes
U3 O11 O13 1_566 . 1_566 36.9(2) yes
U3 O11 O15 1_566 . . 59.3(2) yes
U3 O11 O23 1_566 . . 104.9(2) yes
V3 O11 O4 . . . 31.6(1) yes
V3 O11 O9 . . 1_566 138.9(3) yes
V3 O11 O10 . . 1_456 91.2(3) yes
V3 O11 O12 . . 1_566 154.2(3) yes
V3 O11 O13 . . 1_566 91.3(3) yes
V3 O11 O15 . . . 42.0(2) yes
V3 O11 O23 . . . 34.3(2) yes
O4 O11 O9 . . 1_566 108.6(2) yes
O4 O11 O10 . . 1_456 78.9(2) yes
O4 O11 O12 . . 1_566 166.3(3) yes
O4 O11 O13 . . 1_566 122.4(3) yes
O4 O11 O15 . . . 63.2(2) yes
O4 O11 O23 . . . 57.5(2) yes
O9 O11 O10 1_566 . 1_456 61.7(2) yes
O9 O11 O12 1_566 . 1_566 66.9(2) yes
O9 O11 O13 1_566 . 1_566 128.9(3) yes
O9 O11 O15 1_566 . . 154.9(3) yes
O9 O11 O23 1_566 . . 135.2(3) yes
O10 O11 O12 1_456 . 1_566 108.3(3) yes
O10 O11 O13 1_456 . 1_566 123.3(2) yes
O10 O11 O15 1_456 . . 132.8(4) yes
O10 O11 O23 1_456 . . 73.6(3) yes
O12 O11 O13 1_566 . 1_566 64.0(2) yes
O12 O11 O15 1_566 . . 115.0(3) yes
O12 O11 O23 1_566 . . 135.1(2) yes
O13 O11 O15 1_566 . . 65.1(2) yes
O13 O11 O23 1_566 . . 77.6(2) yes
O15 O11 O23 . . . 62.9(3) yes
U2 O12 U3 . . . 110.4(3) yes
U2 O12 V1 . . . 98.8(3) yes
U2 O12 O3 . . . 58.3(2) yes
U2 O12 O11 . . 1_544 54.3(2) yes
U2 O12 O13 . . . 97.9(3) yes
U2 O12 O14 . . . 114.3(3) yes
U2 O12 O22 . . . 117.7(3) yes
U2 O12 O25 . . . 104.6(2) yes
U3 O12 V1 . . . 150.7(4) yes
U3 O12 O3 . . . 165.7(4) yes
U3 O12 O11 . . 1_544 57.3(2) yes
U3 O12 O13 . . . 36.6(1) yes
U3 O12 O14 . . . 36.6(2) yes
U3 O12 O22 . . . 123.7(2) yes
U3 O12 O25 . . . 133.2(3) yes
V1 O12 O3 . . . 41.2(2) yes
V1 O12 O11 . . 1_544 151.5(3) yes
V1 O12 O13 . . . 138.9(2) yes
V1 O12 O14 . . . 130.6(4) yes
V1 O12 O22 . . . 32.6(1) yes
V1 O12 O25 . . . 33.5(2) yes
O3 O12 O11 . . 1_544 112.6(3) yes
O3 O12 O13 . . . 131.7(3) yes
O3 O12 O14 . . . 152.8(2) yes
O3 O12 O22 . . . 62.6(2) yes
O3 O12 O25 . . . 61.0(3) yes
O11 O12 O13 1_544 . . 62.9(2) yes
O11 O12 O14 1_544 . . 65.1(2) yes
O11 O12 O22 1_544 . . 163.1(3) yes
O11 O12 O25 1_544 . . 135.1(2) yes
O13 O12 O14 . . . 73.2(2) yes
O13 O12 O22 . . . 107.1(2) yes
O13 O12 O25 . . . 157.2(3) yes
O14 O12 O22 . . . 127.2(3) yes
O14 O12 O25 . . . 100.4(3) yes
O22 O12 O25 . . . 58.7(2) yes
U3 O13 O11 . . 1_544 55.2(2) yes
U3 O13 O12 . . . 53.1(2) yes
U3 O13 O16 . . 1_545 52.7(2) yes
U3 O13 O17 . . 1_655 52.1(2) yes
O11 O13 O12 1_544 . . 53.1(2) yes
O11 O13 O16 1_544 . 1_545 94.6(2) yes
O11 O13 O17 1_544 . 1_655 101.5(3) yes
O12 O13 O16 . . 1_545 104.1(3) yes
O12 O13 O17 . . 1_655 62.2(2) yes
O16 O13 O17 1_545 . 1_655 62.2(2) yes
U3 O14 O12 . . . 53.1(2) yes
U3 O14 O16 . . 1_545 54.0(2) yes
U3 O14 O17 . . 1_655 50.6(2) yes
O12 O14 O16 . . 1_545 105.3(2) yes
O12 O14 O17 . . 1_655 61.6(2) yes
O16 O14 O17 1_545 . 1_655 62.2(2) yes
U3 O15 U5 1_566 . 1_556 109.9(3) yes
U3 O15 V3 1_566 . . 98.1(3) yes
U3 O15 O4 1_566 . . 119.1(3) yes
U3 O15 O11 1_566 . . 57.2(2) yes
U3 O15 O16 1_566 . 1_556 54.6(2) yes
U3 O15 O20 1_566 . 1_556 94.8(3) yes
U3 O15 O21 1_566 . 1_556 116.4(2) yes
U3 O15 O23 1_566 . . 102.7(3) yes
U5 O15 V3 1_556 . . 149.3(3) yes
U5 O15 O4 1_556 . . 118.4(2) yes
U5 O15 O11 1_556 . . 155.8(4) yes
U5 O15 O16 1_556 . 1_556 59.2(2) yes
U5 O15 O20 1_556 . 1_556 37.7(2) yes
U5 O15 O21 1_556 . 1_556 36.9(2) yes
U5 O15 O23 1_556 . . 141.4(4) yes
V3 O15 O4 . . . 32.0(2) yes
V3 O15 O11 . . . 41.9(2) yes
V3 O15 O16 . . 1_556 151.3(4) yes
V3 O15 O20 . . 1_556 129.9(2) yes
V3 O15 O21 . . 1_556 136.9(4) yes
V3 O15 O23 . . . 33.6(2) yes
O4 O15 O11 . . . 63.6(2) yes
O4 O15 O16 . . 1_556 165.0(3) yes
O4 O15 O20 . . 1_556 101.4(2) yes
O4 O15 O21 . . 1_556 124.5(3) yes
O4 O15 O23 . . . 57.4(2) yes
O11 O15 O16 . . 1_556 111.9(3) yes
O11 O15 O20 . . 1_556 118.8(3) yes
O11 O15 O21 . . 1_556 164.2(2) yes
O11 O15 O23 . . . 61.9(3) yes
O16 O15 O20 1_556 . 1_556 67.5(2) yes
O16 O15 O21 1_556 . 1_556 63.8(2) yes
O16 O15 O23 1_556 . . 134.9(2) yes
O20 O15 O21 1_556 . 1_556 74.6(2) yes
O20 O15 O23 1_556 . . 157.2(3) yes
O21 O15 O23 1_556 . . 109.4(3) yes
U3 O16 U5 1_565 . . 107.7(2) yes
U3 O16 V2 1_565 . . 147.7(4) yes
U3 O16 O5 1_565 . . 151.1(2) yes
U3 O16 O10 1_565 . . 115.5(3) yes
U3 O16 O13 1_565 . 1_565 36.4(1) yes
U3 O16 O14 1_565 . 1_565 37.2(1) yes
U3 O16 O15 1_565 . 1_554 58.2(2) yes
U3 O16 O21 1_565 . . 118.2(3) yes
U3 O16 O24 1_565 . . 143.6(2) yes
U5 O16 V2 . . . 98.3(3) yes
U5 O16 O5 . . . 57.2(2) yes
U5 O16 O10 . . . 115.7(2) yes
U5 O16 O13 . . 1_565 114.7(3) yes
U5 O16 O14 . . 1_565 93.1(2) yes
U5 O16 O15 . . 1_554 53.3(2) yes
U5 O16 O21 . . . 36.2(1) yes
U5 O16 O24 . . . 106.1(3) yes
V2 O16 O5 . . . 41.8(2) yes
V2 O16 O10 . . . 33.1(2) yes
V2 O16 O13 . . 1_565 142.2(2) yes
V2 O16 O14 . . 1_565 124.6(4) yes
V2 O16 O15 . . 1_554 151.5(4) yes
V2 O16 O21 . . . 94.2(3) yes
V2 O16 O24 . . . 33.4(2) yes
O5 O16 O10 . . . 62.0(3) yes
O5 O16 O13 . . 1_565 167.4(4) yes
O5 O16 O14 . . 1_565 114.8(2) yes
O5 O16 O15 . . 1_554 110.3(3) yes
O5 O16 O21 . . . 66.1(3) yes
O5 O16 O24 . . . 62.8(2) yes
O10 O16 O13 . . 1_565 128.6(3) yes
O10 O16 O14 . . 1_565 94.1(3) yes
O10 O16 O15 . . 1_554 154.4(2) yes
O10 O16 O21 . . . 125.3(3) yes
O10 O16 O24 . . . 59.1(2) yes
O13 O16 O14 1_565 . 1_565 73.5(2) yes
O13 O16 O15 1_565 . 1_554 63.4(2) yes
O13 O16 O21 1_565 . . 101.6(3) yes
O13 O16 O24 1_565 . . 114.7(2) yes
O14 O16 O15 1_565 . 1_554 66.0(2) yes
O14 O16 O21 1_565 . . 123.2(3) yes
O14 O16 O24 1_565 . . 151.7(4) yes
O15 O16 O21 1_554 . . 62.2(2) yes
O15 O16 O24 1_554 . . 142.3(4) yes
O21 O16 O24 . . . 82.9(3) yes
U3 O17 V4 1_455 . . 138.8(2) yes
U3 O17 O6 1_455 . . 150.4(3) yes
U3 O17 O7 1_455 . . 143.6(2) yes
U3 O17 O13 1_455 . 1_455 38.5(2) yes
U3 O17 O14 1_455 . 1_455 37.6(2) yes
U3 O17 O26 1_455 . . 105.0(2) yes
V4 O17 O6 . . . 34.3(2) yes
V4 O17 O7 . . . 34.0(2) yes
V4 O17 O13 . . 1_455 160.4(4) yes
V4 O17 O14 . . 1_455 104.6(3) yes
V4 O17 O26 . . . 34.1(2) yes
O6 O17 O7 . . . 54.2(2) yes
O6 O17 O13 . . 1_455 133.5(3) yes
O6 O17 O14 . . 1_455 133.2(3) yes
O6 O17 O26 . . . 59.2(2) yes
O7 O17 O13 . . 1_455 165.0(3) yes
O7 O17 O14 . . 1_455 107.9(3) yes
O7 O17 O26 . . . 60.5(2) yes
O13 O17 O14 1_455 . 1_455 76.1(3) yes
O13 O17 O26 1_455 . . 133.7(3) yes
O14 O17 O26 1_455 . . 74.3(2) yes
U4 O18 O24 . . 1_445 54.7(2) yes
U4 O18 O25 . . 1_556 53.6(3) yes
U4 O18 Ow1 . . . 62.0(3) yes
U4 O18 N1 . . . 163.8(4) yes
O24 O18 O25 1_445 . 1_556 64.1(2) yes
O24 O18 Ow1 1_445 . . 105.7(3) yes
O24 O18 N1 1_445 . . 131.0(3) yes
O25 O18 Ow1 1_556 . . 105.3(4) yes
O25 O18 N1 1_556 . . 141.6(3) yes
Ow1 O18 N1 . . . 102.8(4) yes
U4 O19 O23 . . 1_544 55.0(3) yes
U4 O19 O25 . . 1_556 51.4(2) yes
U4 O19 O26 . . 1_656 56.1(2) yes
O23 O19 O25 1_544 . 1_556 102.6(3) yes
O23 O19 O26 1_544 . 1_656 97.3(3) yes
O25 O19 O26 1_556 . 1_656 59.0(2) yes
U5 O20 O5 . . . 55.5(2) yes
U5 O20 O6 . . 1_655 51.5(2) yes
U5 O20 O15 . . 1_554 53.3(2) yes
U5 O20 O22 . . . 53.2(2) yes
O5 O20 O6 . . 1_655 53.2(2) yes
O5 O20 O15 . . 1_554 95.5(2) yes
O5 O20 O22 . . . 102.2(3) yes
O6 O20 O15 1_655 . 1_554 103.0(3) yes
O6 O20 O22 1_655 . . 60.5(2) yes
O15 O20 O22 1_554 . . 63.8(3) yes
U5 O21 O6 . . 1_655 53.3(2) yes
U5 O21 O15 . . 1_554 52.6(2) yes
U5 O21 O16 . . . 56.9(3) yes
U5 O21 O22 . . . 51.5(2) yes
O6 O21 O15 1_655 . 1_554 104.0(2) yes
O6 O21 O16 1_655 . . 96.6(3) yes
O6 O21 O22 1_655 . . 60.5(2) yes
O15 O21 O16 1_554 . . 54.0(2) yes
O15 O21 O22 1_554 . . 62.7(2) yes
O16 O21 O22 . . . 103.1(3) yes
U5 O22 V1 . . . 153.4(4) yes
U5 O22 O3 . . . 153.6(3) yes
U5 O22 O6 . . 1_655 50.6(2) yes
U5 O22 O12 . . . 151.5(3) yes
U5 O22 O20 . . . 37.9(2) yes
U5 O22 O21 . . . 36.5(2) yes
U5 O22 O25 . . . 119.5(3) yes
V1 O22 O3 . . . 33.6(2) yes
V1 O22 O6 . . 1_655 119.2(3) yes
V1 O22 O12 . . . 33.8(2) yes
V1 O22 O20 . . . 116.1(3) yes
V1 O22 O21 . . . 167.6(4) yes
V1 O22 O25 . . . 33.9(2) yes
O3 O22 O6 . . 1_655 152.4(3) yes
O3 O22 O12 . . . 53.8(2) yes
O3 O22 O20 . . . 126.5(3) yes
O3 O22 O21 . . . 145.7(3) yes
O3 O22 O25 . . . 58.5(2) yes
O6 O22 O12 1_655 . . 100.9(3) yes
O6 O22 O20 1_655 . . 61.0(2) yes
O6 O22 O21 1_655 . . 58.7(2) yes
O6 O22 O25 1_655 . . 101.0(3) yes
O12 O22 O20 . . . 135.2(3) yes
O12 O22 O21 . . . 134.0(3) yes
O12 O22 O25 . . . 60.0(2) yes
O20 O22 O21 . . . 74.4(2) yes
O20 O22 O25 . . . 82.4(3) yes
O21 O22 O25 . . . 154.6(4) yes
U4 O23 V3 1_566 . . 167.3(5) yes
U4 O23 O4 1_566 . . 156.8(4) yes
U4 O23 O11 1_566 . . 133.6(3) yes
U4 O23 O15 1_566 . . 137.5(2) yes
U4 O23 O19 1_566 . 1_566 38.7(2) yes
U4 O23 O24 1_566 . 1_456 55.0(2) yes
U4 O23 Ow1 1_566 . 1_566 60.4(2) yes
V3 O23 O4 . . . 35.5(2) yes
V3 O23 O11 . . . 36.2(2) yes
V3 O23 O15 . . . 35.5(2) yes
V3 O23 O19 . . 1_566 152.8(4) yes
V3 O23 O24 . . 1_456 128.2(3) yes
V3 O23 Ow1 . . 1_566 112.1(4) yes
O4 O23 O11 . . . 63.5(3) yes
O4 O23 O15 . . . 62.8(2) yes
O4 O23 O19 . . 1_566 121.6(3) yes
O4 O23 O24 . . 1_456 109.8(2) yes
O4 O23 Ow1 . . 1_566 135.8(3) yes
O11 O23 O15 . . . 55.3(3) yes
O11 O23 O19 . . 1_566 169.4(3) yes
O11 O23 O24 . . 1_456 105.1(3) yes
O11 O23 Ow1 . . 1_566 109.1(4) yes
O15 O23 O19 . . 1_566 134.9(3) yes
O15 O23 O24 . . 1_456 160.3(4) yes
O15 O23 Ow1 . . 1_566 77.3(3) yes
O19 O23 O24 1_566 . 1_456 64.8(3) yes
O19 O23 Ow1 1_566 . 1_566 74.2(3) yes
O24 O23 Ow1 1_456 . 1_566 114.0(3) yes
U4 O24 V2 1_665 . . 143.9(4) yes
U4 O24 O5 1_665 . . 119.3(2) yes
U4 O24 O10 1_665 . . 122.4(3) yes
U4 O24 O16 1_665 . . 172.1(3) yes
U4 O24 O18 1_665 . 1_665 36.8(2) yes
U4 O24 O23 1_665 . 1_654 52.7(2) yes
V2 O24 O5 . . . 35.0(2) yes
V2 O24 O10 . . . 33.8(2) yes
V2 O24 O16 . . . 35.2(2) yes
V2 O24 O18 . . 1_665 134.2(4) yes
V2 O24 O23 . . 1_654 91.2(3) yes
O5 O24 O10 . . . 60.3(2) yes
O5 O24 O16 . . . 55.1(2) yes
O5 O24 O18 . . 1_665 138.3(3) yes
O5 O24 O23 . . 1_654 75.7(2) yes
O10 O24 O16 . . . 61.2(2) yes
O10 O24 O18 . . 1_665 100.7(3) yes
O10 O24 O23 . . 1_654 76.2(3) yes
O16 O24 O18 . . 1_665 151.1(4) yes
O16 O24 O23 . . 1_654 125.8(2) yes
O18 O24 O23 1_665 . 1_654 63.3(2) yes
U4 O25 V1 1_554 . . 142.3(3) yes
U4 O25 O3 1_554 . . 165.0(3) yes
U4 O25 O12 1_554 . . 115.0(3) yes
U4 O25 O18 1_554 . 1_554 38.0(2) yes
U4 O25 O19 1_554 . 1_554 37.1(2) yes
U4 O25 O22 1_554 . . 126.2(3) yes
U4 O25 O26 1_554 . 1_655 53.6(2) yes
V1 O25 O3 . . . 36.2(2) yes
V1 O25 O12 . . . 34.9(2) yes
V1 O25 O18 . . 1_554 140.4(3) yes
V1 O25 O19 . . 1_554 119.3(4) yes
V1 O25 O22 . . . 34.0(2) yes
V1 O25 O26 . . 1_655 90.0(3) yes
O3 O25 O12 . . . 55.1(2) yes
O3 O25 O18 . . 1_554 156.8(3) yes
O3 O25 O19 . . 1_554 128.0(4) yes
O3 O25 O22 . . . 61.6(2) yes
O3 O25 O26 . . 1_655 125.4(3) yes
O12 O25 O18 . . 1_554 140.4(3) yes
O12 O25 O19 . . 1_554 84.8(3) yes
O12 O25 O22 . . . 61.3(2) yes
O12 O25 O26 . . 1_655 75.3(3) yes
O18 O25 O19 1_554 . 1_554 75.1(3) yes
O18 O25 O22 1_554 . . 107.3(3) yes
O18 O25 O26 1_554 . 1_655 65.1(3) yes
O19 O25 O22 1_554 . . 129.8(3) yes
O19 O25 O26 1_554 . 1_655 59.0(2) yes
O22 O25 O26 . . 1_655 76.3(2) yes
U4 O26 V4 1_454 . . 174.8(4) yes
U4 O26 O6 1_454 . . 138.2(3) yes
U4 O26 O7 1_454 . . 147.5(4) yes
U4 O26 O17 1_454 . . 147.5(4) yes
U4 O26 O19 1_454 . 1_454 38.3(2) yes
U4 O26 O25 1_454 . 1_455 51.2(2) yes
U4 O26 Ow1 1_454 . 1_454 60.4(2) yes
V4 O26 O6 . . . 36.6(2) yes
V4 O26 O7 . . . 34.2(2) yes
V4 O26 O17 . . . 34.7(2) yes
V4 O26 O19 . . 1_454 146.1(5) yes
V4 O26 O25 . . 1_455 125.9(4) yes
V4 O26 Ow1 . . 1_454 121.0(4) yes
O6 O26 O7 . . . 55.3(2) yes
O6 O26 O17 . . . 62.4(2) yes
O6 O26 O19 . . 1_454 164.2(4) yes
O6 O26 O25 . . 1_455 103.5(2) yes
O6 O26 Ow1 . . 1_454 118.9(4) yes
O7 O26 O17 . . . 61.2(2) yes
O7 O26 O19 . . 1_454 138.1(3) yes
O7 O26 O25 . . 1_455 158.2(2) yes
O7 O26 Ow1 . . 1_454 87.2(3) yes
O17 O26 O19 . . 1_454 113.6(4) yes
O17 O26 O25 . . 1_455 106.5(3) yes
O17 O26 Ow1 . . 1_454 141.4(3) yes
O19 O26 O25 1_454 . 1_455 62.0(2) yes
O19 O26 Ow1 1_454 . 1_454 74.4(2) yes
O25 O26 Ow1 1_455 . 1_454 110.0(3) yes
U4 Ow1 O18 . . . 37.3(2) yes
U4 Ow1 O23 . . 1_544 52.1(2) yes
U4 Ow1 O26 . . 1_656 53.7(2) yes
U4 Ow1 Ow2 . . 1_545 163.4(3) yes
O18 Ow1 O23 . . 1_544 65.0(2) yes
O18 Ow1 O26 . . 1_656 67.1(3) yes
O18 Ow1 Ow2 . . 1_545 129.7(4) yes
O23 Ow1 O26 1_544 . 1_656 104.0(3) yes
O23 Ow1 Ow2 1_544 . 1_545 140.1(4) yes
O26 Ow1 Ow2 1_656 . 1_545 115.9(3) yes
O8 N1 O18 . . . 66.4(3) yes
O8 N1 C1 . . . 155(1) yes
O8 N1 C2 . . . 171.3(6) yes
O8 N1 C3 . . . 141.1(6) yes
O8 N1 C4 . . . 112.0(5) yes
O8 N1 C5 . . . 82.1(5) yes
O18 N1 C1 . . . 90(1) yes
O18 N1 C2 . . . 118.2(7) yes
O18 N1 C3 . . . 143.7(6) yes
O18 N1 C4 . . . 157.0(6) yes
O18 N1 C5 . . . 142.1(7) yes
C1 N1 C2 . . . 31.7(8) yes
C1 N1 C3 . . . 62.9(8) yes
C1 N1 C4 . . . 92.4(9) yes
C1 N1 C5 . . . 122(1) yes
C2 N1 C3 . . . 31.2(6) yes
C2 N1 C4 . . . 60.7(5) yes
C2 N1 C5 . . . 90.7(7) yes
C3 N1 C4 . . . 29.5(4) yes
C3 N1 C5 . . . 59.5(6) yes
C4 N1 C5 . . . 30.1(5) yes
C6 N2 C7 . . . 29.7(9) yes
C6 N2 C8 . . . 60(1) yes
C6 N2 C9 . . . 91(1) yes
C6 N2 C10 . . . 120(1) yes
C7 N2 C8 . . . 30.7(5) yes
C7 N2 C9 . . . 61.0(6) yes
C7 N2 C10 . . . 90.7(9) yes
C8 N2 C9 . . . 30.3(5) yes
C8 N2 C10 . . . 60.0(8) yes
C9 N2 C10 . . . 29.7(7) yes
N1 C1 C2 . . . 119(1) yes
N1 C1 C3 . . . 88(1) yes
N1 C1 C4 . . . 58.8(8) yes
N1 C1 C5 . . . 29.2(7) yes
C2 C1 C3 . . . 30.7(8) yes
C2 C1 C4 . . . 59.8(9) yes
C2 C1 C5 . . . 89(1) yes
C3 C1 C4 . . . 29.1(4) yes
C3 C1 C5 . . . 58.7(5) yes
C4 C1 C5 . . . 29.6(4) yes
N1 C2 C1 . . . 29.7(7) yes
N1 C2 C3 . . . 88.8(7) yes
N1 C2 C4 . . . 59.8(5) yes
N1 C2 C5 . . . 29.9(4) yes
C1 C2 C3 . . . 118(1) yes
C1 C2 C4 . . . 89.4(8) yes
C1 C2 C5 . . . 59.6(8) yes
C3 C2 C4 . . . 29.1(5) yes
C3 C2 C5 . . . 58.9(6) yes
C4 C2 C5 . . . 29.8(4) yes
N1 C3 C1 . . . 29.2(4) yes
N1 C3 C2 . . . 60.0(7) yes
N1 C3 C4 . . . 60.2(8) yes
N1 C3 C5 . . . 30.1(5) yes
C1 C3 C2 . . . 30.8(6) yes
C1 C3 C4 . . . 89.3(9) yes
C1 C3 C5 . . . 59.3(5) yes
C2 C3 C4 . . . 120(1) yes
C2 C3 C5 . . . 90.1(8) yes
C4 C3 C5 . . . 30.0(8) yes
N1 C4 C1 . . . 28.8(3) yes
N1 C4 C2 . . . 59.6(5) yes
N1 C4 C3 . . . 90(1) yes
N1 C4 C5 . . . 30.2(7) yes
C1 C4 C2 . . . 30.8(4) yes
C1 C4 C3 . . . 62(1) yes
C1 C4 C5 . . . 58.9(8) yes
C2 C4 C3 . . . 30.9(9) yes
C2 C4 C5 . . . 90(1) yes
C3 C4 C5 . . . 121(1) yes
O8 C5 N1 . . . 70.8(5) yes
O8 C5 C1 . . . 99.1(6) yes
O8 C5 C2 . . . 129.9(7) yes
O8 C5 C3 . . . 160.0(8) yes
O8 C5 C4 . . . 168.1(9) yes
N1 C5 C1 . . . 28.4(5) yes
N1 C5 C2 . . . 59.3(6) yes
N1 C5 C3 . . . 90.3(7) yes
N1 C5 C4 . . . 119.8(9) yes
C1 C5 C2 . . . 31.0(5) yes
C1 C5 C3 . . . 62.0(6) yes
C1 C5 C4 . . . 91.5(8) yes
C2 C5 C3 . . . 31.0(6) yes
C2 C5 C4 . . . 60.4(7) yes
C3 C5 C4 . . . 29.5(8) yes
N2 C6 C7 . . . 121(2) yes
N2 C6 C8 . . . 91(1) yes
N2 C6 C9 . . . 61(1) yes
N2 C6 C10 . . . 30.6(9) yes
C7 C6 C8 . . . 30.1(8) yes
C7 C6 C9 . . . 60.4(9) yes
C7 C6 C10 . . . 91(1) yes
C8 C6 C9 . . . 30.3(4) yes
C8 C6 C10 . . . 60.6(6) yes
C9 C6 C10 . . . 30.3(5) yes
N2 C7 C6 . . . 29.0(8) yes
N2 C7 C8 . . . 92.3(8) yes
N2 C7 C9 . . . 61.6(6) yes
N2 C7 C10 . . . 30.6(6) yes
C6 C7 C8 . . . 121(1) yes
C6 C7 C9 . . . 90.6(9) yes
C6 C7 C10 . . . 59.6(9) yes
C8 C7 C9 . . . 30.8(6) yes
C8 C7 C10 . . . 61.8(7) yes
C9 C7 C10 . . . 31.0(5) yes
N2 C8 C6 . . . 28.4(4) yes
N2 C8 C7 . . . 57.0(7) yes
N2 C8 C9 . . . 61.0(9) yes
N2 C8 C10 . . . 29.9(6) yes
C6 C8 C7 . . . 28.5(6) yes
C6 C8 C9 . . . 89(1) yes
C6 C8 C10 . . . 58.3(6) yes
C7 C8 C9 . . . 118(1) yes
C7 C8 C10 . . . 86.9(9) yes
C9 C8 C10 . . . 31.1(9) yes
N2 C9 C6 . . . 28.4(4) yes
N2 C9 C7 . . . 57.5(6) yes
N2 C9 C8 . . . 89(1) yes
N2 C9 C10 . . . 29.2(8) yes
C6 C9 C7 . . . 29.1(4) yes
C6 C9 C8 . . . 60.3(9) yes
C6 C9 C10 . . . 57.6(9) yes
C7 C9 C8 . . . 31.2(8) yes
C7 C9 C10 . . . 87(1) yes
C8 C9 C10 . . . 118(2) yes
N2 C10 C6 . . . 29.1(7) yes
N2 C10 C7 . . . 58.8(7) yes
N2 C10 C8 . . . 90.1(9) yes
N2 C10 C9 . . . 121(1) yes
C6 C10 C7 . . . 29.7(5) yes
C6 C10 C8 . . . 61.0(6) yes
C6 C10 C9 . . . 92(1) yes
C7 C10 C8 . . . 31.3(5) yes
C7 C10 C9 . . . 62.3(9) yes
C8 C10 C9 . . . 31.0(8) yes

loop_
_geom_bond_atom_site_label_1
_geom_bond_atom_site_label_2
_geom_bond_site_symmetry_1
_geom_bond_site_symmetry_2
_geom_bond_distance
_geom_bond_publ_flag
U1 O1 . . 1.770(6) yes
U1 O2 . . 1.782(6) yes
U1 O3 . . 2.389(6) yes
U1 O4 . 1_554 2.298(8) yes
U1 O5 . 1_455 2.372(6) yes
U1 O6 . . 2.409(7) yes
U1 O7 . . 2.516(7) yes
U2 O3 . . 2.470(7) yes
U2 O7 . . 2.377(6) yes
U2 O8 . . 1.781(5) yes
U2 O9 . . 1.774(5) yes
U2 O10 . 1_445 2.301(8) yes
U2 O11 . 1_544 2.353(6) yes
U2 O12 . . 2.484(7) yes
U3 O11 . 1_544 2.433(6) yes
U3 O12 . . 2.388(6) yes
U3 O13 . . 1.780(6) yes
U3 O14 . . 1.782(6) yes
U3 O15 . 1_544 2.488(8) yes
U3 O16 . 1_545 2.387(6) yes
U3 O17 . 1_655 2.258(7) yes
U4 O18 . . 1.763(8) yes
U4 O19 . . 1.779(8) yes
U4 O23 . 1_544 2.332(7) yes
U4 O24 . 1_445 2.401(5) yes
U4 O25 . 1_556 2.306(7) yes
U4 O26 . 1_656 2.382(5) yes
U4 Ow1 . . 2.570(8) yes
U5 O5 . . 2.453(6) yes
U5 O6 . 1_655 2.332(6) yes
U5 O15 . 1_554 2.340(6) yes
U5 O16 . . 2.507(6) yes
U5 O20 . . 1.784(7) yes
U5 O21 . . 1.769(7) yes
U5 O22 . . 2.325(7) yes
V1 O3 . . 1.715(7) yes
V1 O12 . . 1.742(7) yes
V1 O22 . . 1.687(5) yes
V1 O25 . . 1.681(7) yes
V2 O5 . . 1.755(6) yes
V2 O10 . . 1.692(9) yes
V2 O16 . . 1.745(6) yes
V2 O24 . . 1.667(5) yes
V3 O4 . . 1.684(5) yes
V3 O11 . . 1.740(8) yes
V3 O15 . . 1.743(6) yes
V3 O23 . . 1.660(8) yes
V4 O6 . . 1.765(6) yes
V4 O7 . . 1.735(6) yes
V4 O17 . . 1.695(9) yes
V4 O26 . . 1.667(5) yes
O1 O3 . . 2.896(9) yes
O1 O5 . 1_455 2.910(9) yes
O1 O6 . . 2.994(8) yes
O2 O4 . 1_554 2.840(7) yes
O2 O6 . . 2.96(1) yes
O2 O7 . . 2.94(1) yes
O3 O4 . 1_554 3.000(9) yes
O3 O7 . . 2.69(1) yes
O3 O12 . . 2.585(8) yes
O3 O22 . . 2.843(8) yes
O3 O25 . . 2.76(1) yes
O4 O11 . . 2.90(1) yes
O4 O15 . . 2.885(8) yes
O4 O23 . . 2.730(7) yes
O5 O6 . 1_655 2.67(1) yes
O5 O10 . . 2.83(1) yes
O5 O16 . . 2.615(8) yes
O5 O20 . . 2.974(7) yes
O5 O24 . . 2.836(6) yes
O6 O7 . . 2.617(8) yes
O6 O17 . . 2.88(1) yes
O6 O20 . 1_455 2.98(1) yes
O6 O21 . 1_455 2.907(8) yes
O6 O22 . 1_455 2.962(9) yes
O6 O26 . . 2.796(6) yes
O7 O9 . . 2.915(9) yes
O7 O17 . . 2.86(1) yes
O7 O26 . . 2.840(7) yes
O8 O10 . 1_445 2.848(8) yes
O8 N1 . . 2.843(8) yes
O8 C5 . . 2.98(1) yes
O9 O11 . 1_544 2.893(9) yes
O10 O11 . 1_654 2.978(9) yes
O10 O16 . . 2.86(1) yes
O10 O24 . . 2.80(1) yes
O11 O12 . 1_566 2.66(1) yes
O11 O13 . 1_566 2.959(6) yes
O11 O15 . . 2.589(9) yes
O11 O23 . . 2.78(1) yes
O12 O13 . . 2.986(9) yes
O12 O14 . . 2.987(8) yes
O12 O22 . . 2.869(9) yes
O12 O25 . . 2.83(1) yes
O13 O16 . 1_545 2.999(9) yes
O13 O17 . 1_655 2.86(1) yes
O14 O16 . 1_545 2.950(8) yes
O14 O17 . 1_655 2.919(7) yes
O15 O16 . 1_556 2.697(9) yes
O15 O20 . 1_556 2.916(9) yes
O15 O21 . 1_556 2.946(9) yes
O15 O23 . . 2.80(1) yes
O16 O21 . . 2.99(1) yes
O16 O24 . . 2.818(7) yes
O17 O26 . . 2.78(1) yes
O18 O24 . 1_445 2.939(8) yes
O18 O25 . 1_556 2.86(1) yes
O18 Ow1 . . 2.87(1) yes
O18 N1 . . 2.88(2) yes
O19 O23 . 1_544 2.84(1) yes
O19 O25 . 1_556 2.948(8) yes
O19 O26 . 1_656 2.860(7) yes
O20 O22 . . 2.90(1) yes
O21 O22 . . 2.971(6) yes
O22 O25 . . 2.793(6) yes
O23 O24 . 1_456 2.79(1) yes
O23 Ow1 . 1_566 2.730(7) yes
O25 O26 . 1_655 2.862(9) yes
O26 Ow1 . 1_454 2.70(1) yes
Ow1 Ow2 . 1_545 2.74(1) yes
N1 C1 . . 1.33(1) yes
N1 C2 . . 2.36(1) yes
N1 C3 . . 2.73(2) yes
N1 C4 . . 2.37(2) yes
N1 C5 . . 1.37(2) yes
N2 C6 . . 1.32(2) yes
N2 C7 . . 2.33(2) yes
N2 C8 . . 2.78(2) yes
N2 C9 . . 2.43(2) yes
N2 C10 . . 1.39(2) yes
C1 C2 . . 1.42(2) yes
C1 C3 . . 2.43(2) yes
C1 C4 . . 2.77(2) yes
C1 C5 . . 2.37(2) yes
C2 C3 . . 1.42(3) yes
C2 C4 . . 2.39(2) yes
C2 C5 . . 2.75(1) yes
C3 C4 . . 1.34(2) yes
C3 C5 . . 2.35(1) yes
C4 C5 . . 1.37(2) yes
C6 C7 . . 1.35(2) yes
C6 C8 . . 2.42(2) yes
C6 C9 . . 2.78(3) yes
C6 C10 . . 2.35(2) yes
C7 C8 . . 1.42(2) yes
C7 C9 . . 2.42(2) yes
C7 C10 . . 2.73(2) yes
C8 C9 . . 1.40(2) yes
C8 C10 . . 2.41(2) yes
C9 C10 . . 1.41(2) yes
